data_7112417
loop_
_publ_author_name
'Langer, Jens'
'P\'alfi, Vill\"o K'
'G\"orls, Helmar'
'Reiher, Markus'
'Westerhausen, Matthias'

_publ_section_title
;
 Formation of a Ph2PCH(BH3)P(BH3)Ph2 ligand via formal 1,2-borane
 migration.
;
_journal_issue 11
_journal_name_full 'Chemical communications (Cambridge, England)'
_journal_page_first 1121
_journal_page_last 1123
_journal_paper_doi 10.1039/c2cc38098f
_journal_volume 49
_journal_year 2013
_chemical_formula_moiety 'C150 H162 B12 Ba4 O P12'
_chemical_formula_sum 'C150 H162 B12 Ba4 O P12'
_chemical_formula_weight 3031.52
_chemical_name_systematic ?
_space_group_IT_number 165
_symmetry_cell_setting hexagonal
_symmetry_space_group_name_Hall '-P 3 2"c'
_symmetry_space_group_name_H-M 'P -3 c 1'
_atom_sites_solution_hydrogens geom
_atom_sites_solution_primary direct
_atom_sites_solution_secondary difmap
_audit_creation_method SHELXL-97
_cell_angle_alpha 90.00
_cell_angle_beta 90.00
_cell_angle_gamma 120.00
_cell_formula_units_Z 4
_cell_length_a 24.6465(8)
_cell_length_b 24.6465(9)
_cell_length_c 35.3753(10)
_cell_measurement_temperature 183(2)
_cell_volume 18609.8(11)
_computing_cell_refinement DENZO
_computing_data_collection COLLECT
_computing_data_reduction DENZO
_computing_molecular_graphics SHELXTL/PC
_computing_publication_material SHELXL-97
_computing_structure_refinement 'SHELXL-97 (Sheldrick, 1997)'
_computing_structure_solution 'SHELXS-97 (Sheldrick, 1990)'
_diffrn_ambient_temperature 183(2)
_diffrn_measured_fraction_theta_full 0.858
_diffrn_measured_fraction_theta_max 0.858
_diffrn_measurement_device_type KappaCCD
_diffrn_measurement_method 'phi- + omega-scan'
_diffrn_radiation_monochromator graphite
_diffrn_radiation_source 'fine-focus sealed tube'
_diffrn_radiation_type MoK\a
_diffrn_radiation_wavelength 0.71073
_diffrn_reflns_av_R_equivalents 0.0594
_diffrn_reflns_av_sigmaI/netI 0.0944
_diffrn_reflns_limit_h_max 31
_diffrn_reflns_limit_h_min -20
_diffrn_reflns_limit_k_max 31
_diffrn_reflns_limit_k_min -31
_diffrn_reflns_limit_l_max 45
_diffrn_reflns_limit_l_min -29
_diffrn_reflns_number 33241
_diffrn_reflns_theta_full 27.46
_diffrn_reflns_theta_max 27.46
_diffrn_reflns_theta_min 1.91
_exptl_absorpt_coefficient_mu 0.977
_exptl_absorpt_correction_type none
_exptl_crystal_colour colourless
_exptl_crystal_density_diffrn 1.082
_exptl_crystal_density_method 'not measured'
_exptl_crystal_description prism
_exptl_crystal_F_000 6136
_exptl_crystal_size_max 0.05
_exptl_crystal_size_mid 0.05
_exptl_crystal_size_min 0.04
_platon_squeeze_details
;
;
_refine_diff_density_max 2.292
_refine_diff_density_min -1.330
_refine_diff_density_rms 0.126
_refine_ls_extinction_method none
_refine_ls_goodness_of_fit_ref 1.056
_refine_ls_hydrogen_treatment constr
_refine_ls_matrix_type full
_refine_ls_number_parameters 506
_refine_ls_number_reflns 12176
_refine_ls_number_restraints 0
_refine_ls_restrained_S_all 1.056
_refine_ls_R_factor_all 0.1445
_refine_ls_R_factor_gt 0.0746
_refine_ls_shift/su_max 0.001
_refine_ls_shift/su_mean 0.000
_refine_ls_structure_factor_coef Fsqd
_refine_ls_weighting_details 'calc w=1/[\s^2^(Fo^2^)+(0.1174P)^2^+0.0000P] where P=(Fo^2^+2Fc^2^)/3'
_refine_ls_weighting_scheme calc
_refine_ls_wR_factor_gt 0.2023
_refine_ls_wR_factor_ref 0.2311
_reflns_number_gt 6031
_reflns_number_total 12177
_reflns_threshold_expression >2sigma(I)
_cod_duplicate_entry 7108816
_cod_data_source_file c2cc38098f.txt
_cod_data_source_block FO3724
_cod_database_code 7112417

loop_
_symmetry_equiv_pos_as_xyz
'x, y, z'
'-y, x-y, z'
'-x+y, -x, z'
'y, x, -z+1/2'
'x-y, -y, -z+1/2'
'-x, -x+y, -z+1/2'
'-x, -y, -z'
'y, -x+y, -z'
'x-y, x, -z'
'-y, -x, z-1/2'
'-x+y, y, z-1/2'
'x, x-y, z-1/2'

loop_
_atom_site_label
_atom_site_type_symbol
_atom_site_fract_x
_atom_site_fract_y
_atom_site_fract_z
_atom_site_U_iso_or_equiv
_atom_site_adp_type
_atom_site_occupancy
_atom_site_symmetry_multiplicity
_atom_site_calc_flag
_atom_site_refinement_flags
Ba1 Ba 0.55469(2) 0.27678(2) 0.146538(10) 0.03909(17) Uani 1 1 d .
Ba2 Ba 0.6667 0.3333 0.245053(18) 0.0445(2) Uani 1 3 d S
P1 P 0.57647(10) 0.14724(9) 0.04431(5) 0.0465(5) Uani 1 1 d .
P2 P 0.43640(10) 0.10437(10) 0.05826(5) 0.0494(6) Uani 1 1 d .
P3 P 0.63359(11) 0.48333(11) 0.28546(5) 0.0542(6) Uani 1 1 d .
P4 P 0.54112(10) 0.35952(10) 0.25122(5) 0.0500(6) Uani 1 1 d .
O1 O 0.6667 0.3333 0.16529(18) 0.0364(19) Uani 1 3 d S
B1 B 0.6112(4) 0.2090(4) 0.0835(2) 0.058(3) Uani 1 1 d .
H1BA H 0.6011 0.2420 0.0785 0.087 Uiso 1 1 d R
H1BB H 0.6568 0.2271 0.0841 0.087 Uiso 1 1 d R
H1BC H 0.5935 0.1894 0.1079 0.087 Uiso 1 1 d R
B2 B 0.4505(4) 0.1666(4) 0.0959(2) 0.057(3) Uani 1 1 d .
H2BA H 0.4730 0.1622 0.1174 0.085 Uiso 1 1 d R
H2BB H 0.4101 0.1608 0.1045 0.085 Uiso 1 1 d R
H2BC H 0.4754 0.2085 0.0849 0.085 Uiso 1 1 d R
B3 B 0.6629(5) 0.4352(5) 0.3123(2) 0.068(3) Uani 1 1 d .
H3BA H 0.6796 0.4546 0.3369 0.102 Uiso 1 1 d R
H3BB H 0.6960 0.4341 0.2975 0.102 Uiso 1 1 d R
H3BC H 0.6281 0.3924 0.3159 0.102 Uiso 1 1 d R
B4 B 0.6402(5) 0.4480(4) 0.2098(2) 0.055(3) Uani 1 1 d .
H4BA H 0.6506 0.4837 0.1931 0.083 Uiso 1 1 d R
H4BB H 0.6211 0.4093 0.1949 0.083 Uiso 1 1 d R
H4BC H 0.6785 0.4537 0.2218 0.083 Uiso 1 1 d R
C1 C 0.4980(4) 0.0990(3) 0.04037(17) 0.051(2) Uani 1 1 d .
H1A H 0.4861 0.0625 0.0256 0.062 Uiso 1 1 calc R
C2 C 0.6121(4) 0.1863(3) -0.00046(18) 0.051(2) Uani 1 1 d .
C3 C 0.6682(5) 0.2423(4) -0.0024(2) 0.0773(13) Uani 1 1 d .
H3A H 0.6886 0.2629 0.0204 0.093 Uiso 1 1 calc R
C4 C 0.6957(5) 0.2694(4) -0.0373(2) 0.0773(13) Uani 1 1 d .
H4A H 0.7338 0.3084 -0.0381 0.093 Uiso 1 1 calc R
C5 C 0.6677(4) 0.2397(4) -0.0692(2) 0.0773(13) Uani 1 1 d .
H5A H 0.6889 0.2551 -0.0926 0.093 Uiso 1 1 calc R
C6 C 0.6086(5) 0.1868(4) -0.0691(2) 0.0773(13) Uani 1 1 d .
H6A H 0.5867 0.1699 -0.0921 0.093 Uiso 1 1 calc R
C7 C 0.5815(4) 0.1584(4) -0.0340(2) 0.0773(13) Uani 1 1 d .
H7A H 0.5425 0.1204 -0.0334 0.093 Uiso 1 1 calc R
C8 C 0.6142(5) 0.0981(4) 0.04719(17) 0.055(2) Uani 1 1 d .
C9 C 0.6795(4) 0.1259(4) 0.0452(2) 0.056(2) Uani 1 1 d .
H9A H 0.7051 0.1701 0.0429 0.067 Uiso 1 1 calc R
C10 C 0.7062(5) 0.0884(6) 0.0466(2) 0.080(3) Uani 1 1 d .
H10A H 0.7502 0.1070 0.0436 0.096 Uiso 1 1 calc R
C11 C 0.6708(6) 0.0248(6) 0.0523(2) 0.080(3) Uani 1 1 d .
H11A H 0.6900 -0.0001 0.0550 0.096 Uiso 1 1 calc R
C12 C 0.6075(6) -0.0014(5) 0.0539(2) 0.073(3) Uani 1 1 d .
H12A H 0.5828 -0.0456 0.0567 0.087 Uiso 1 1 calc R
C13 C 0.5769(4) 0.0333(4) 0.05163(17) 0.056(2) Uani 1 1 d .
H13A H 0.5326 0.0137 0.0531 0.067 Uiso 1 1 calc R
C14 C 0.3787(4) 0.0277(4) 0.0740(2) 0.060(2) Uani 1 1 d .
C15 C 0.3626(5) -0.0255(5) 0.0527(2) 0.079(3) Uani 1 1 d .
H15A H 0.3815 -0.0210 0.0287 0.095 Uiso 1 1 calc R
C16 C 0.3195(4) -0.0851(5) 0.0654(3) 0.0909(19) Uani 1 1 d .
H16A H 0.3089 -0.1203 0.0497 0.109 Uiso 1 1 calc R
C17 C 0.2921(5) -0.0938(5) 0.1001(3) 0.0909(19) Uani 1 1 d .
H17A H 0.2640 -0.1348 0.1091 0.109 Uiso 1 1 calc R
C18 C 0.3060(5) -0.0427(4) 0.1215(3) 0.0909(19) Uani 1 1 d .
H18A H 0.2861 -0.0479 0.1453 0.109 Uiso 1 1 calc R
C19 C 0.3496(5) 0.0177(4) 0.1087(2) 0.086(3) Uani 1 1 d .
H19A H 0.3592 0.0527 0.1244 0.104 Uiso 1 1 calc R
C20 C 0.3962(4) 0.1192(4) 0.0190(2) 0.053(2) Uani 1 1 d .
C21 C 0.3326(5) 0.0960(5) 0.0192(3) 0.086(3) Uani 1 1 d .
H21A H 0.3080 0.0710 0.0398 0.104 Uiso 1 1 calc R
C22 C 0.3043(6) 0.1088(6) -0.0102(4) 0.118(4) Uani 1 1 d .
H22A H 0.2600 0.0900 -0.0114 0.142 Uiso 1 1 calc R
C23 C 0.3422(7) 0.1500(6) -0.0385(3) 0.111(4) Uani 1 1 d .
H23A H 0.3235 0.1611 -0.0582 0.134 Uiso 1 1 calc R
C24 C 0.4052(6) 0.1743(5) -0.0381(3) 0.084(3) Uani 1 1 d .
H24A H 0.4307 0.2023 -0.0574 0.101 Uiso 1 1 calc R
C25 C 0.4310(5) 0.1580(4) -0.0097(2) 0.067(3) Uani 1 1 d .
H25A H 0.4750 0.1742 -0.0097 0.080 Uiso 1 1 calc R
C26 C 0.5910(4) 0.4439(3) 0.24236(18) 0.048(2) Uani 1 1 d .
H26A H 0.5655 0.4624 0.2331 0.057 Uiso 1 1 calc R
C27 C 0.6961(4) 0.5608(4) 0.2724(2) 0.062(2) Uani 1 1 d .
C28 C 0.6937(5) 0.5946(5) 0.2416(2) 0.068(2) Uani 1 1 d .
H28A H 0.6583 0.5756 0.2254 0.081 Uiso 1 1 calc R
C29 C 0.7403(6) 0.6538(6) 0.2338(3) 0.093(3) Uani 1 1 d .
H29A H 0.7372 0.6754 0.2124 0.111 Uiso 1 1 calc R
C30 C 0.7935(6) 0.6834(6) 0.2579(4) 0.101(4) Uani 1 1 d .
H30A H 0.8256 0.7254 0.2536 0.122 Uiso 1 1 calc R
C31 C 0.7974(6) 0.6484(6) 0.2883(3) 0.098(3) Uani 1 1 d .
H31A H 0.8340 0.6658 0.3035 0.117 Uiso 1 1 calc R
C32 C 0.7486(5) 0.5894(5) 0.2960(2) 0.071(3) Uani 1 1 d .
H32A H 0.7506 0.5677 0.3176 0.085 Uiso 1 1 calc R
C33 C 0.5853(4) 0.5016(4) 0.31535(18) 0.058(2) Uani 1 1 d .
C34 C 0.5597(5) 0.4669(5) 0.3480(2) 0.086(3) Uani 1 1 d .
H34A H 0.5662 0.4329 0.3538 0.103 Uiso 1 1 calc R
C35 C 0.5242(5) 0.4818(5) 0.3726(2) 0.085(3) Uani 1 1 d .
H35A H 0.5066 0.4579 0.3949 0.102 Uiso 1 1 calc R
C36 C 0.5155(4) 0.5294(5) 0.3644(2) 0.063(2) Uani 1 1 d .
H36A H 0.4938 0.5410 0.3818 0.076 Uiso 1 1 calc R
C37 C 0.5367(4) 0.5615(4) 0.3319(2) 0.069(3) Uani 1 1 d .
H37A H 0.5287 0.5946 0.3265 0.083 Uiso 1 1 calc R
C38 C 0.5704(4) 0.5472(4) 0.3059(2) 0.075(3) Uani 1 1 d .
H38A H 0.5827 0.5682 0.2823 0.090 Uiso 1 1 calc R
C39 C 0.4840(4) 0.3496(4) 0.28712(19) 0.058(2) Uani 1 1 d .
C40 C 0.4790(4) 0.3200(4) 0.3205(2) 0.071(3) Uani 1 1 d .
H40A H 0.5071 0.3050 0.3254 0.085 Uiso 1 1 calc R
C41 C 0.4345(5) 0.3108(5) 0.3480(2) 0.096(4) Uani 1 1 d .
H41A H 0.4327 0.2902 0.3710 0.115 Uiso 1 1 calc R
C42 C 0.3942(5) 0.3316(5) 0.3414(2) 0.081(3) Uani 1 1 d .
H42A H 0.3637 0.3257 0.3598 0.098 Uiso 1 1 calc R
C43 C 0.3973(4) 0.3616(4) 0.3076(2) 0.080(3) Uani 1 1 d .
H43A H 0.3692 0.3766 0.3028 0.096 Uiso 1 1 calc R
C44 C 0.4410(4) 0.3694(4) 0.2813(2) 0.068(3) Uani 1 1 d .
H44A H 0.4421 0.3892 0.2581 0.082 Uiso 1 1 calc R
C45 C 0.4901(4) 0.3317(4) 0.21026(18) 0.049(2) Uani 1 1 d .
C46 C 0.4465(4) 0.2667(4) 0.20966(19) 0.052(2) Uani 1 1 d .
H46A H 0.4435 0.2421 0.2311 0.062 Uiso 1 1 calc R
C47 C 0.4070(4) 0.2372(4) 0.1781(2) 0.061(2) Uani 1 1 d .
H47A H 0.3782 0.1934 0.1779 0.073 Uiso 1 1 calc R
C48 C 0.4119(4) 0.2749(5) 0.14713(19) 0.058(2) Uani 1 1 d .
H48A H 0.3859 0.2563 0.1257 0.070 Uiso 1 1 calc R
C49 C 0.4527(4) 0.3373(4) 0.14719(19) 0.054(2) Uani 1 1 d .
H49A H 0.4550 0.3618 0.1259 0.065 Uiso 1 1 calc R
C50 C 0.4918(4) 0.3660(4) 0.17845(19) 0.056(2) Uani 1 1 d .
H50A H 0.5201 0.4099 0.1779 0.067 Uiso 1 1 calc R

loop_
_atom_site_aniso_label
_atom_site_aniso_U_11
_atom_site_aniso_U_22
_atom_site_aniso_U_33
_atom_site_aniso_U_23
_atom_site_aniso_U_13
_atom_site_aniso_U_12
Ba1 0.0487(3) 0.0487(3) 0.0176(2) -0.00009(18) 0.00059(16) 0.0226(3)
Ba2 0.0561(3) 0.0561(3) 0.0214(3) 0.000 0.000 0.02805(17)
P1 0.0624(15) 0.0506(12) 0.0208(8) -0.0031(8) 0.0013(9) 0.0240(12)
P2 0.0630(15) 0.0492(13) 0.0279(9) -0.0001(9) -0.0027(9) 0.0221(12)
P3 0.0705(16) 0.0771(17) 0.0268(10) -0.0090(10) 0.0030(10) 0.0456(14)
P4 0.0720(16) 0.0639(15) 0.0227(9) -0.0009(9) 0.0046(9) 0.0404(13)
O1 0.045(3) 0.045(3) 0.018(3) 0.000 0.000 0.0227(15)
B1 0.057(6) 0.059(6) 0.027(4) -0.002(4) 0.005(4) 0.005(5)
B2 0.068(7) 0.066(7) 0.035(5) -0.010(4) -0.010(4) 0.033(6)
B3 0.093(8) 0.096(9) 0.029(5) -0.007(5) -0.016(5) 0.059(7)
B4 0.087(8) 0.063(7) 0.024(4) -0.012(4) -0.001(4) 0.044(6)
C1 0.066(6) 0.051(5) 0.029(4) -0.013(3) -0.008(4) 0.023(5)
C2 0.077(6) 0.038(5) 0.027(4) -0.008(3) 0.000(3) 0.021(4)
C3 0.103(4) 0.074(3) 0.037(2) -0.0012(19) 0.016(2) 0.031(3)
C4 0.103(4) 0.074(3) 0.037(2) -0.0012(19) 0.016(2) 0.031(3)
C5 0.103(4) 0.074(3) 0.037(2) -0.0012(19) 0.016(2) 0.031(3)
C6 0.103(4) 0.074(3) 0.037(2) -0.0012(19) 0.016(2) 0.031(3)
C7 0.103(4) 0.074(3) 0.037(2) -0.0012(19) 0.016(2) 0.031(3)
C8 0.094(7) 0.044(5) 0.017(3) -0.007(3) -0.003(4) 0.026(5)
C9 0.060(6) 0.065(6) 0.042(4) -0.009(4) 0.002(4) 0.031(6)
C10 0.076(7) 0.139(11) 0.043(5) -0.011(6) 0.002(5) 0.067(8)
C11 0.127(11) 0.097(9) 0.059(6) -0.011(6) -0.008(6) 0.088(9)
C12 0.122(10) 0.070(7) 0.026(4) 0.000(4) -0.001(5) 0.048(8)
C13 0.072(6) 0.068(7) 0.024(4) -0.011(4) -0.003(4) 0.032(6)
C14 0.066(6) 0.053(6) 0.039(4) -0.004(4) -0.012(4) 0.012(5)
C15 0.102(8) 0.076(7) 0.053(5) -0.002(5) 0.004(5) 0.040(6)
C16 0.093(4) 0.070(4) 0.060(4) 0.006(3) 0.000(3) 0.004(4)
C17 0.093(4) 0.070(4) 0.060(4) 0.006(3) 0.000(3) 0.004(4)
C18 0.093(4) 0.070(4) 0.060(4) 0.006(3) 0.000(3) 0.004(4)
C19 0.121(9) 0.063(7) 0.049(5) -0.003(5) 0.006(5) 0.026(6)
C20 0.070(6) 0.043(5) 0.040(4) -0.010(4) -0.014(4) 0.024(5)
C21 0.078(8) 0.101(8) 0.081(7) 0.024(6) -0.013(6) 0.045(7)
C22 0.101(9) 0.138(12) 0.121(10) 0.037(9) -0.021(8) 0.063(9)
C23 0.131(12) 0.098(9) 0.099(9) 0.004(7) -0.053(9) 0.052(9)
C24 0.115(10) 0.079(8) 0.060(6) 0.026(5) -0.005(6) 0.050(8)
C25 0.108(8) 0.057(6) 0.043(5) 0.011(4) 0.005(5) 0.047(6)
C26 0.066(5) 0.062(5) 0.027(4) -0.005(3) -0.008(3) 0.040(5)
C27 0.064(6) 0.083(7) 0.041(5) -0.016(5) 0.014(4) 0.038(6)
C28 0.086(7) 0.073(7) 0.049(5) 0.003(5) 0.014(5) 0.043(6)
C29 0.094(9) 0.100(9) 0.084(8) 0.003(7) 0.037(7) 0.048(8)
C30 0.091(10) 0.088(9) 0.109(10) -0.017(8) 0.013(8) 0.034(8)
C31 0.084(9) 0.094(10) 0.093(9) -0.032(7) -0.001(7) 0.027(8)
C32 0.087(8) 0.068(7) 0.053(5) -0.022(5) 0.001(5) 0.035(6)
C33 0.083(6) 0.082(6) 0.022(4) -0.009(4) -0.003(4) 0.051(6)
C34 0.144(9) 0.134(9) 0.035(4) 0.003(5) 0.026(5) 0.110(8)
C35 0.139(10) 0.117(9) 0.040(5) 0.013(5) 0.024(5) 0.095(8)
C36 0.086(6) 0.111(7) 0.029(4) -0.003(4) 0.001(4) 0.076(6)
C37 0.094(7) 0.083(7) 0.053(5) 0.004(5) 0.002(5) 0.062(6)
C38 0.117(8) 0.096(7) 0.044(5) 0.006(5) 0.021(5) 0.077(7)
C39 0.102(7) 0.073(6) 0.028(4) 0.008(4) 0.012(4) 0.066(6)
C40 0.099(7) 0.097(7) 0.039(5) 0.011(4) 0.021(5) 0.067(6)
C41 0.144(10) 0.134(10) 0.049(6) 0.022(6) 0.030(6) 0.098(9)
C42 0.104(8) 0.116(8) 0.039(5) 0.005(5) 0.031(5) 0.065(7)
C43 0.102(8) 0.095(8) 0.054(6) -0.004(5) 0.016(5) 0.058(7)
C44 0.103(7) 0.090(7) 0.023(4) 0.009(4) 0.018(4) 0.057(6)
C45 0.065(6) 0.047(5) 0.024(4) -0.003(3) 0.010(3) 0.018(5)
C46 0.061(6) 0.075(6) 0.031(4) 0.007(4) 0.014(4) 0.042(5)
C47 0.069(6) 0.073(6) 0.039(4) 0.000(4) 0.006(4) 0.035(5)
C48 0.060(6) 0.096(7) 0.026(4) -0.012(4) -0.004(4) 0.045(6)
C49 0.081(7) 0.076(7) 0.028(4) -0.001(4) 0.005(4) 0.056(6)
C50 0.075(6) 0.070(6) 0.032(4) 0.007(4) 0.011(4) 0.043(5)

loop_
_atom_type_symbol
_atom_type_description
_atom_type_scat_dispersion_real
_atom_type_scat_dispersion_imag
_atom_type_scat_source
C C 0.0033 0.0016 'International Tables Vol C Tables 4.2.6.8 and 6.1.1.4'
H H 0.0000 0.0000 'International Tables Vol C Tables 4.2.6.8 and 6.1.1.4'
B B 0.0013 0.0007 'International Tables Vol C Tables 4.2.6.8 and 6.1.1.4'
O O 0.0106 0.0060 'International Tables Vol C Tables 4.2.6.8 and 6.1.1.4'
P P 0.1023 0.0942 'International Tables Vol C Tables 4.2.6.8 and 6.1.1.4'
Ba Ba -0.3244 2.2819 'International Tables Vol C Tables 4.2.6.8 and 6.1.1.4'

loop_
_geom_angle_atom_site_label_1
_geom_angle_atom_site_label_2
_geom_angle_atom_site_label_3
_geom_angle
_geom_angle_site_symmetry_1
_geom_angle_site_symmetry_3
O1 Ba1 B4 79.9(2) . 2_655
O1 Ba1 B2 145.42(19) . .
B4 Ba1 B2 95.6(2) 2_655 .
O1 Ba1 B1 84.7(2) . 3_665
B4 Ba1 B1 164.6(2) 2_655 3_665
B2 Ba1 B1 96.8(2) . 3_665
O1 Ba1 H1BA 84.1 . .
B4 Ba1 H1BA 106.2 2_655 .
B2 Ba1 H1BA 64.0 . .
B1 Ba1 H1BA 71.5 3_665 .
O1 Ba1 H2BA 136.2 . .
B4 Ba1 H2BA 79.4 2_655 .
B2 Ba1 H2BA 16.7 . .
B1 Ba1 H2BA 112.1 3_665 .
H1BA Ba1 H2BA 65.5 . .
O1 Ba1 H2BC 141.1 . .
B4 Ba1 H2BC 112.6 2_655 .
B2 Ba1 H2BC 17.5 . .
B1 Ba1 H2BC 79.3 3_665 .
H1BA Ba1 H2BC 57.2 . .
H2BA Ba1 H2BC 33.3 . .
O1 Ba2 P4 93.61(3) . .
O1 Ba2 P4 93.61(3) . 2_655
P4 Ba2 P4 119.608(7) . 2_655
O1 Ba2 P4 93.61(3) . 3_665
P4 Ba2 P4 119.608(7) . 3_665
P4 Ba2 P4 119.608(7) 2_655 3_665
O1 Ba2 H3BB 130.0 . .
P4 Ba2 H3BB 70.3 . .
P4 Ba2 H3BB 135.9 2_655 .
P4 Ba2 H3BB 59.9 3_665 .
O1 Ba2 H4BC 73.8 . .
P4 Ba2 H4BC 58.6 . .
P4 Ba2 H4BC 166.8 2_655 .
P4 Ba2 H4BC 66.4 3_665 .
H3BB Ba2 H4BC 57.2 . .
C1 P1 C2 112.1(3) . .
C1 P1 C8 108.3(4) . .
C2 P1 C8 97.2(3) . .
C1 P1 B1 121.1(4) . .
C2 P1 B1 107.5(4) . .
C8 P1 B1 107.9(4) . .
C1 P2 C14 107.4(4) . .
C1 P2 C20 108.8(4) . .
C14 P2 C20 102.8(4) . .
C1 P2 B2 120.3(4) . .
C14 P2 B2 110.9(4) . .
C20 P2 B2 105.2(4) . .
C33 P3 C27 101.8(4) . .
C33 P3 C26 110.2(4) . .
C27 P3 C26 107.9(4) . .
C33 P3 B3 111.2(4) . .
C27 P3 B3 113.1(5) . .
C26 P3 B3 112.1(4) . .
C45 P4 C39 99.4(4) . .
C45 P4 C26 103.7(3) . .
C39 P4 C26 107.9(4) . .
C45 P4 Ba2 113.2(2) . .
C39 P4 Ba2 136.1(3) . .
C26 P4 Ba2 92.6(2) . .
Ba1 O1 Ba1 113.13(12) 2_655 3_665
Ba1 O1 Ba1 113.13(12) 2_655 .
Ba1 O1 Ba1 113.13(12) 3_665 .
Ba1 O1 Ba2 105.51(14) 2_655 .
Ba1 O1 Ba2 105.51(14) 3_665 .
Ba1 O1 Ba2 105.51(14) . .
P1 B1 Ba1 146.0(5) . 2_655
P1 B1 H1BA 109.3 . .
Ba1 B1 H1BA 101.0 2_655 .
P1 B1 H1BB 109.5 . .
Ba1 B1 H1BB 43.5 2_655 .
H1BA B1 H1BB 109.5 . .
P1 B1 H1BC 109.6 . .
Ba1 B1 H1BC 73.0 2_655 .
H1BA B1 H1BC 109.5 . .
H1BB B1 H1BC 109.5 . .
P2 B2 Ba1 144.3(4) . .
P2 B2 H2BA 109.6 . .
Ba1 B2 H2BA 53.1 . .
P2 B2 H2BB 109.5 . .
Ba1 B2 H2BB 106.0 . .
H2BA B2 H2BB 109.5 . .
P2 B2 H2BC 109.4 . .
Ba1 B2 H2BC 60.9 . .
H2BA B2 H2BC 109.5 . .
H2BB B2 H2BC 109.5 . .
P3 B3 H3BA 109.6 . .
P3 B3 H3BB 109.4 . .
H3BA B3 H3BB 109.5 . .
P3 B3 H3BC 109.5 . .
H3BA B3 H3BC 109.5 . .
H3BB B3 H3BC 109.5 . .
C26 B4 Ba1 175.0(6) . 3_665
C26 B4 H4BA 109.4 . .
Ba1 B4 H4BA 72.5 3_665 .
C26 B4 H4BB 109.7 . .
Ba1 B4 H4BB 65.4 3_665 .
H4BA B4 H4BB 109.5 . .
C26 B4 H4BC 109.4 . .
Ba1 B4 H4BC 73.8 3_665 .
H4BA B4 H4BC 109.5 . .
H4BB B4 H4BC 109.5 . .
P1 C1 P2 131.3(4) . .
P1 C1 H1A 114.3 . .
P2 C1 H1A 114.3 . .
C3 C2 C7 118.4(7) . .
C3 C2 P1 123.0(5) . .
C7 C2 P1 118.6(6) . .
C2 C3 C4 121.4(8) . .
C2 C3 H3A 119.3 . .
C4 C3 H3A 119.3 . .
C5 C4 C3 119.2(9) . .
C5 C4 H4A 120.4 . .
C3 C4 H4A 120.4 . .
C4 C5 C6 121.7(8) . .
C4 C5 H5A 119.2 . .
C6 C5 H5A 119.2 . .
C5 C6 C7 118.7(8) . .
C5 C6 H6A 120.6 . .
C7 C6 H6A 120.6 . .
C2 C7 C6 119.9(8) . .
C2 C7 H7A 120.0 . .
C6 C7 H7A 120.0 . .
C13 C8 C9 120.3(8) . .
C13 C8 P1 119.5(7) . .
C9 C8 P1 120.2(6) . .
C10 C9 C8 119.1(9) . .
C10 C9 H9A 120.5 . .
C8 C9 H9A 120.5 . .
C9 C10 C11 121.8(9) . .
C9 C10 H10A 119.1 . .
C11 C10 H10A 119.1 . .
C12 C11 C10 118.1(9) . .
C12 C11 H11A 120.9 . .
C10 C11 H11A 120.9 . .
C11 C12 C13 123.3(9) . .
C11 C12 H12A 118.4 . .
C13 C12 H12A 118.4 . .
C8 C13 C12 117.3(8) . .
C8 C13 H13A 121.3 . .
C12 C13 H13A 121.3 . .
C19 C14 C15 116.0(8) . .
C19 C14 P2 122.1(7) . .
C15 C14 P2 121.9(7) . .
C16 C15 C14 122.0(9) . .
C16 C15 H15A 119.0 . .
C14 C15 H15A 119.0 . .
C17 C16 C15 120.9(9) . .
C17 C16 H16A 119.5 . .
C15 C16 H16A 119.5 . .
C18 C17 C16 118.7(9) . .
C18 C17 H17A 120.7 . .
C16 C17 H17A 120.7 . .
C17 C18 C19 120.5(9) . .
C17 C18 H18A 119.8 . .
C19 C18 H18A 119.8 . .
C14 C19 C18 121.9(8) . .
C14 C19 H19A 119.1 . .
C18 C19 H19A 119.1 . .
C25 C20 C21 118.8(8) . .
C25 C20 P2 119.2(7) . .
C21 C20 P2 121.8(7) . .
C20 C21 C22 120.3(10) . .
C20 C21 H21A 119.9 . .
C22 C21 H21A 119.9 . .
C21 C22 C23 118.5(11) . .
C21 C22 H22A 120.7 . .
C23 C22 H22A 120.7 . .
C24 C23 C22 121.1(10) . .
C24 C23 H23A 119.5 . .
C22 C23 H23A 119.5 . .
C25 C24 C23 118.7(10) . .
C25 C24 H24A 120.7 . .
C23 C24 H24A 120.7 . .
C24 C25 C20 122.5(9) . .
C24 C25 H25A 118.8 . .
C20 C25 H25A 118.8 . .
B4 C26 P3 110.1(5) . .
B4 C26 P4 104.3(5) . .
P3 C26 P4 109.9(4) . .
B4 C26 H26A 110.8 . .
P3 C26 H26A 110.8 . .
P4 C26 H26A 110.8 . .
C32 C27 C28 118.1(9) . .
C32 C27 P3 117.7(7) . .
C28 C27 P3 124.2(7) . .
C29 C28 C27 122.4(10) . .
C29 C28 H28A 118.8 . .
C27 C28 H28A 118.8 . .
C28 C29 C30 119.8(11) . .
C28 C29 H29A 120.1 . .
C30 C29 H29A 120.1 . .
C31 C30 C29 118.1(11) . .
C31 C30 H30A 121.0 . .
C29 C30 H30A 121.0 . .
C32 C31 C30 120.5(11) . .
C32 C31 H31A 119.7 . .
C30 C31 H31A 119.7 . .
C31 C32 C27 121.0(10) . .
C31 C32 H32A 119.5 . .
C27 C32 H32A 119.5 . .
C34 C33 C38 118.4(7) . .
C34 C33 P3 119.2(7) . .
C38 C33 P3 122.3(6) . .
C33 C34 C35 120.3(9) . .
C33 C34 H34A 119.8 . .
C35 C34 H34A 119.8 . .
C36 C35 C34 119.6(8) . .
C36 C35 H35A 120.2 . .
C34 C35 H35A 120.2 . .
C35 C36 C37 121.4(8) . .
C35 C36 H36A 119.3 . .
C37 C36 H36A 119.3 . .
C36 C37 C38 121.2(8) . .
C36 C37 H37A 119.4 . .
C38 C37 H37A 119.4 . .
C33 C38 C37 118.6(8) . .
C33 C38 H38A 120.7 . .
C37 C38 H38A 120.7 . .
C40 C39 C44 115.9(7) . .
C40 C39 P4 122.3(6) . .
C44 C39 P4 121.7(5) . .
C39 C40 C41 123.0(8) . .
C39 C40 H40A 118.5 . .
C41 C40 H40A 118.5 . .
C42 C41 C40 119.1(8) . .
C42 C41 H41A 120.4 . .
C40 C41 H41A 120.4 . .
C41 C42 C43 119.8(8) . .
C41 C42 H42A 120.1 . .
C43 C42 H42A 120.1 . .
C44 C43 C42 119.5(9) . .
C44 C43 H43A 120.2 . .
C42 C43 H43A 120.2 . .
C43 C44 C39 122.6(8) . .
C43 C44 H44A 118.7 . .
C39 C44 H44A 118.7 . .
C50 C45 C46 116.7(7) . .
C50 C45 P4 127.6(6) . .
C46 C45 P4 115.5(5) . .
C45 C46 C47 122.0(7) . .
C45 C46 H46A 119.0 . .
C47 C46 H46A 119.0 . .
C48 C47 C46 117.7(8) . .
C48 C47 H47A 121.2 . .
C46 C47 H47A 121.2 . .
C49 C48 C47 121.4(7) . .
C49 C48 H48A 119.3 . .
C47 C48 H48A 119.3 . .
C48 C49 C50 120.5(7) . .
C48 C49 H49A 119.7 . .
C50 C49 H49A 119.7 . .
C45 C50 C49 121.6(8) . .
C45 C50 H50A 119.2 . .
C49 C50 H50A 119.2 . .

loop_
_geom_bond_atom_site_label_1
_geom_bond_atom_site_label_2
_geom_bond_distance
_geom_bond_site_symmetry_2
Ba1 O1 2.4805(18) .
Ba1 B4 3.036(8) 2_655
Ba1 B2 3.195(8) .
Ba1 B1 3.285(8) 3_665
Ba1 H1BA 2.9701 .
Ba1 H2BA 2.7217 .
Ba1 H2BC 2.8494 .
Ba2 O1 2.822(7) .
Ba2 P4 3.469(2) .
Ba2 P4 3.469(2) 2_655
Ba2 P4 3.469(2) 3_665
Ba2 H3BB 2.8883 .
Ba2 H4BC 2.9480 .
P1 C1 1.696(8) .
P1 C2 1.834(7) .
P1 C8 1.863(9) .
P1 B1 1.915(9) .
P2 C1 1.709(8) .
P2 C14 1.794(8) .
P2 C20 1.845(8) .
P2 B2 1.927(8) .
P3 C33 1.809(8) .
P3 C27 1.814(9) .
P3 C26 1.830(7) .
P3 B3 1.919(9) .
P4 C45 1.814(7) .
P4 C39 1.819(8) .
P4 C26 1.838(8) .
O1 Ba1 2.4805(18) 2_655
O1 Ba1 2.4805(18) 3_665
B1 Ba1 3.285(8) 2_655
B1 H1BA 0.9800 .
B1 H1BB 0.9800 .
B1 H1BC 0.9800 .
B2 H2BA 0.9800 .
B2 H2BB 0.9800 .
B2 H2BC 0.9800 .
B3 H3BA 0.9800 .
B3 H3BB 0.9800 .
B3 H3BC 0.9800 .
B4 C26 1.638(10) .
B4 Ba1 3.036(8) 3_665
B4 H4BA 0.9800 .
B4 H4BB 0.9800 .
B4 H4BC 0.9800 .
C1 H1A 0.9500 .
C2 C3 1.383(10) .
C2 C7 1.391(10) .
C3 C4 1.406(10) .
C3 H3A 0.9500 .
C4 C5 1.336(11) .
C4 H4A 0.9500 .
C5 C6 1.387(11) .
C5 H5A 0.9500 .
C6 C7 1.416(11) .
C6 H6A 0.9500 .
C7 H7A 0.9500 .
C8 C13 1.396(10) .
C8 C9 1.402(10) .
C9 C10 1.376(12) .
C9 H9A 0.9500 .
C10 C11 1.376(13) .
C10 H10A 0.9500 .
C11 C12 1.359(12) .
C11 H11A 0.9500 .
C12 C13 1.397(11) .
C12 H12A 0.9500 .
C13 H13A 0.9500 .
C14 C19 1.381(11) .
C14 C15 1.386(11) .
C15 C16 1.389(11) .
C15 H15A 0.9500 .
C16 C17 1.364(12) .
C16 H16A 0.9500 .
C17 C18 1.360(12) .
C17 H17A 0.9500 .
C18 C19 1.405(11) .
C18 H18A 0.9500 .
C19 H19A 0.9500 .
C20 C25 1.364(10) .
C20 C21 1.375(11) .
C21 C22 1.374(12) .
C21 H21A 0.9500 .
C22 C23 1.397(15) .
C22 H22A 0.9500 .
C23 C24 1.356(14) .
C23 H23A 0.9500 .
C24 C25 1.353(11) .
C24 H24A 0.9500 .
C25 H25A 0.9500 .
C26 H26A 1.0000 .
C27 C32 1.398(11) .
C27 C28 1.392(11) .
C28 C29 1.359(12) .
C28 H28A 0.9500 .
C29 C30 1.421(14) .
C29 H29A 0.9500 .
C30 C31 1.411(15) .
C30 H30A 0.9500 .
C31 C32 1.374(13) .
C31 H31A 0.9500 .
C32 H32A 0.9500 .
C33 C34 1.387(10) .
C33 C38 1.387(10) .
C34 C35 1.406(11) .
C34 H34A 0.9500 .
C35 C36 1.327(11) .
C35 H35A 0.9500 .
C36 C37 1.344(10) .
C36 H36A 0.9500 .
C37 C38 1.398(10) .
C37 H37A 0.9500 .
C38 H38A 0.9500 .
C39 C40 1.362(9) .
C39 C44 1.386(11) .
C40 C41 1.396(11) .
C40 H40A 0.9500 .
C41 C42 1.347(12) .
C41 H41A 0.9500 .
C42 C43 1.388(11) .
C42 H42A 0.9500 .
C43 C44 1.361(10) .
C43 H43A 0.9500 .
C44 H44A 0.9500 .
C45 C50 1.395(9) .
C45 C46 1.414(10) .
C46 C47 1.421(10) .
C46 H46A 0.9500 .
C47 C48 1.401(10) .
C47 H47A 0.9500 .
C48 C49 1.353(10) .
C48 H48A 0.9500 .
C49 C50 1.404(10) .
C49 H49A 0.9500 .
C50 H50A 0.9500 .

loop_
_platon_squeeze_void_nr
_platon_squeeze_void_average_x
_platon_squeeze_void_average_y
_platon_squeeze_void_average_z
_platon_squeeze_void_volume
_platon_squeeze_void_count_electrons
_platon_squeeze_void_content
1 0.000 0.000 -0.002 5308 918 ' '
2 0.333 0.667 0.136 16 1 ' '
3 0.333 0.667 0.636 16 2 ' '
4 0.667 0.333 0.364 16 2 ' '
5 0.667 0.333 0.864 16 2 ' '
